data_1539465
loop_
_publ_author_name
'Zhong, W.X.'
'Lloret, B.'
'Hagenmuller, P.'
'Chevalier, B.'
'Ng, W.L.'
'Etourneau, J.'

_publ_section_title
;
 Crystallochemical aspects and the existance of MTSi3-type ternary
 silicides of the structure type barium-nickel-tin (Ba Ni Sn3) (M=
 thorium, yttrium, lanthanide and T= ruthenium, osmium, cobalt, rhodium,
 iridium)
;
_journal_name_full 'Revue de Chimie Minerale'
_journal_page_first 711
_journal_page_last 721
_journal_volume 22
_journal_year 1985
_chemical_formula_sum 'Ho Ir2 Si2'
_space_group_IT_number 139
_symmetry_space_group_name_Hall '-I 4 2'
_symmetry_space_group_name_H-M 'I 4/m m m'
_cell_angle_alpha 90
_cell_angle_beta 90
_cell_angle_gamma 90
_cell_formula_units_Z 2
_cell_length_a 4.042
_cell_length_b 4.042
_cell_length_c 9.707
_cell_volume 158.591
_citation_journal_id_ASTM RVCMA8
_cod_data_source_file Zhong_RVCMA8_1985_171.cif
_cod_data_source_block Ho1Ir2Si2
_cod_original_cell_volume 158.5907
_cod_original_formula_sum 'Ho1 Ir2 Si2'
_cod_database_code 1539465

loop_
_symmetry_equiv_pos_as_xyz
x,y,z
-y,x,z
-x,-y,z
y,-x,z
x,-y,-z
y,x,-z
-x,y,-z
-y,-x,-z
-x,-y,-z
y,-x,-z
x,y,-z
-y,x,-z
-x,y,z
-y,-x,z
x,-y,z
y,x,z
x+1/2,y+1/2,z+1/2
-y+1/2,x+1/2,z+1/2
-x+1/2,-y+1/2,z+1/2
y+1/2,-x+1/2,z+1/2
x+1/2,-y+1/2,-z+1/2
y+1/2,x+1/2,-z+1/2
-x+1/2,y+1/2,-z+1/2
-y+1/2,-x+1/2,-z+1/2
-x+1/2,-y+1/2,-z+1/2
y+1/2,-x+1/2,-z+1/2
x+1/2,y+1/2,-z+1/2
-y+1/2,x+1/2,-z+1/2
-x+1/2,y+1/2,z+1/2
-y+1/2,-x+1/2,z+1/2
x+1/2,-y+1/2,z+1/2
y+1/2,x+1/2,z+1/2

loop_
_atom_site_label
_atom_site_type_symbol
_atom_site_fract_x
_atom_site_fract_y
_atom_site_fract_z
_atom_site_occupancy
_atom_site_U_iso_or_equiv
Si1 Si 0 0 0.375 1 0.0
Ir1 Ir 0 0.5 0.25 1 0.0
Ho1 Ho 0 0 0 1 0.0
